data_1567240
loop_
_publ_author_name
'Li, Shao-Chuan'
'Liu, Caiping'
'chen, qihui'
'Jiang, Feilong'
'Yuan, Daqiang'
'Sun, Qing-Fu'
'Hong, Maochun'

_publ_section_title
;
 Adaptive coordination assemblies based on a flexible
 tetraazacyclododecane ligand for promoting carbon dioxide fixation
;
_journal_name_full 'Chemical Science'
_journal_paper_doi 10.1039/D2SC03093D
_journal_year 2022
_chemical_formula_moiety 'C33 H42 N4 O2'
_chemical_formula_sum 'C33 H42 N4 O2'
_chemical_formula_weight 526.71
_chemical_name_common 2,3,8,12,17,18-hexaethyl-7,13-dimethylbiliverdin
_chemical_name_systematic
;
2,3,8,12,17,18-hexaethyl-7,13-dimethylbiliverdin
;
_space_group_IT_number 61
_space_group_name_Hall '-P 2ac 2ab'
_space_group_name_H-M_alt 'P b c a'
_symmetry_cell_setting orthorhombic
_symmetry_space_group_name_H-M 'P b c a'
_atom_sites_solution_hydrogens geom
_atom_sites_solution_primary direct
_atom_sites_solution_secondary difmap
_audit_block_doi 10.5517/cc754n5
_audit_creation_method SHELXL-97
_audit_update_record
;
2003-06-23 deposited with the CCDC.	2022-07-04 downloaded from the CCDC.
;
_cell_angle_alpha 90.00
_cell_angle_beta 90.00
_cell_angle_gamma 90.00
_cell_formula_units_Z 8
_cell_length_a 14.8284(8)
_cell_length_b 17.9936(10)
_cell_length_c 21.3095(12)
_cell_measurement_reflns_used 949
_cell_measurement_temperature 90(2)
_cell_measurement_theta_max 30.41
_cell_measurement_theta_min 2.39
_cell_volume 5685.7(5)
_computing_cell_refinement 'Bruker SAINT'
_computing_data_collection 'Bruker SMART'
_computing_data_reduction 'Bruker SAINT'
_computing_molecular_graphics 'SHELXTL 5, XP (Sheldrick, 1994)'
_computing_publication_material 'SHELXL-97 (Sheldrick, 1997)'
_computing_structure_refinement 'SHELXL-97 (Sheldrick, 1997)'
_computing_structure_solution 'SHELXS-97 (Sheldrick, 1990)'
_diffrn_ambient_temperature 90(2)
_diffrn_detector_area_resol_mean 8.3
_diffrn_measured_fraction_theta_full 1.000
_diffrn_measured_fraction_theta_max 1.000
_diffrn_measurement_device_type 'Bruker SMART 1000'
_diffrn_measurement_method \w
_diffrn_radiation_monochromator graphite
_diffrn_radiation_source 'normal-focus sealed tube'
_diffrn_radiation_type MoK\a
_diffrn_radiation_wavelength 0.71073
_diffrn_reflns_av_R_equivalents 0.0343
_diffrn_reflns_av_sigmaI/netI 0.0190
_diffrn_reflns_limit_h_max 20
_diffrn_reflns_limit_h_min -20
_diffrn_reflns_limit_k_max 25
_diffrn_reflns_limit_k_min -25
_diffrn_reflns_limit_l_max 29
_diffrn_reflns_limit_l_min -29
_diffrn_reflns_number 71051
_diffrn_reflns_theta_full 30.00
_diffrn_reflns_theta_max 30.00
_diffrn_reflns_theta_min 1.91
_diffrn_standards_decay_% <0.1
_diffrn_standards_interval_count
;
50 frames measured at the beginning and end of the data collection.
;
_diffrn_standards_number 0
_exptl_absorpt_coefficient_mu 0.077
_exptl_absorpt_correction_T_max 0.9817
_exptl_absorpt_correction_T_min 0.9712
_exptl_crystal_colour purple
_exptl_crystal_density_diffrn 1.231
_exptl_crystal_density_method 'not measured'
_exptl_crystal_description prism
_exptl_crystal_F_000 2272
_exptl_crystal_preparation
;
Crystals were grown from methanol.
;
_exptl_crystal_size_max 0.38
_exptl_crystal_size_mid 0.38
_exptl_crystal_size_min 0.24
_refine_diff_density_max 0.571
_refine_diff_density_min -0.402
_refine_diff_density_rms 0.052
_refine_ls_extinction_method none
_refine_ls_goodness_of_fit_ref 1.023
_refine_ls_hydrogen_treatment mixed
_refine_ls_matrix_type full
_refine_ls_number_parameters 372
_refine_ls_number_reflns 8303
_refine_ls_number_restraints 0
_refine_ls_restrained_S_all 1.023
_refine_ls_R_factor_all 0.0570
_refine_ls_R_factor_gt 0.0451
_refine_ls_shift/su_max 0.001
_refine_ls_shift/su_mean 0.001
_refine_ls_structure_factor_coef Fsqd
_refine_ls_weighting_details 'calc w=1/[\s^2^(Fo^2^)+(0.0715P)^2^+2.0292P] where P=(Fo^2^+2Fc^2^)/3'
_refine_ls_weighting_scheme calc
_refine_ls_wR_factor_gt 0.1186
_refine_ls_wR_factor_ref 0.1277
_reflns_number_gt 6742
_reflns_number_total 8303
_reflns_threshold_expression >2sigma(I)
_cod_data_source_file d2sc03093d2.cif
_cod_data_source_block djn184d
_cod_database_code 1567240

loop_
_symmetry_equiv_pos_as_xyz
'x, y, z'
'-x+1/2, -y, z+1/2'
'-x, y+1/2, -z+1/2'
'x+1/2, -y+1/2, -z'
'-x, -y, -z'
'x-1/2, y, -z-1/2'
'x, -y-1/2, z-1/2'
'-x-1/2, y-1/2, z'

loop_
_atom_site_label
_atom_site_type_symbol
_atom_site_fract_x
_atom_site_fract_y
_atom_site_fract_z
_atom_site_U_iso_or_equiv
_atom_site_adp_type
_atom_site_occupancy
_atom_site_symmetry_multiplicity
_atom_site_calc_flag
_atom_site_refinement_flags
_atom_site_disorder_assembly
_atom_site_disorder_group
O1 O 0.60338(5) 0.01830(4) 0.54145(4) 0.01856(16) Uani 1 1 d . . .
N1 N 0.57318(6) -0.07262(5) 0.46729(4) 0.01571(18) Uani 1 1 d . . .
C1 C 0.62900(7) -0.02981(6) 0.50427(5) 0.0155(2) Uani 1 1 d . . .
O2 O 0.62526(6) -0.14072(5) 0.61916(4) 0.02256(18) Uani 1 1 d . . .
N2 N 0.43379(6) -0.18377(5) 0.41572(4) 0.01472(17) Uani 1 1 d . . .
C2 C 0.72271(7) -0.05220(6) 0.49038(5) 0.0167(2) Uani 1 1 d . . .
C2A C 0.80223(8) -0.01944(7) 0.52370(6) 0.0222(2) Uani 1 1 d . . .
H2A1 H 0.7866 0.0314 0.5379 0.027 Uiso 1 1 calc R . .
H2A2 H 0.8531 -0.0153 0.4938 0.027 Uiso 1 1 calc R . .
C2B C 0.83235(10) -0.06465(8) 0.57982(7) 0.0326(3) Uani 1 1 d . . .
H2B1 H 0.7824 -0.0691 0.6097 0.049 Uiso 1 1 calc R . .
H2B2 H 0.8834 -0.0399 0.6002 0.049 Uiso 1 1 calc R . .
H2B3 H 0.8508 -0.1143 0.5659 0.049 Uiso 1 1 calc R . .
N3 N 0.32290(6) -0.16091(5) 0.52490(4) 0.01572(18) Uani 1 1 d . . .
C3 C 0.71971(7) -0.10486(6) 0.44481(5) 0.0159(2) Uani 1 1 d . . .
C3A C 0.79832(7) -0.14412(6) 0.41527(5) 0.0183(2) Uani 1 1 d . . .
H3A1 H 0.7795 -0.1947 0.4024 0.022 Uiso 1 1 calc R . .
H3A2 H 0.8472 -0.1492 0.4466 0.022 Uiso 1 1 calc R . .
C3B C 0.83404(9) -0.10217(7) 0.35809(6) 0.0256(2) Uani 1 1 d . . .
H3B1 H 0.7863 -0.0983 0.3264 0.038 Uiso 1 1 calc R . .
H3B2 H 0.8856 -0.1290 0.3404 0.038 Uiso 1 1 calc R . .
H3B3 H 0.8531 -0.0522 0.3708 0.038 Uiso 1 1 calc R . .
C4 C 0.62513(7) -0.11796(6) 0.42812(5) 0.01501(19) Uani 1 1 d . . .
N4 N 0.47123(6) -0.12453(5) 0.60597(5) 0.01744(18) Uani 1 1 d . . .
C5 C 0.59422(7) -0.16681(6) 0.38456(5) 0.0160(2) Uani 1 1 d . . .
H5 H 0.6386 -0.1874 0.3575 0.019 Uiso 1 1 calc R . .
C6 C 0.50342(7) -0.19157(6) 0.37389(5) 0.01524(19) Uani 1 1 d . . .
C7 C 0.47185(7) -0.23587(6) 0.32376(5) 0.0161(2) Uani 1 1 d . . .
C7A C 0.52446(8) -0.25865(7) 0.26688(5) 0.0217(2) Uani 1 1 d . . .
H7A1 H 0.5080 -0.2267 0.2314 0.032 Uiso 1 1 calc R . .
H7A2 H 0.5107 -0.3105 0.2566 0.032 Uiso 1 1 calc R . .
H7A3 H 0.5891 -0.2536 0.2754 0.032 Uiso 1 1 calc R . .
C8 C 0.38196(7) -0.25516(6) 0.33686(5) 0.0161(2) Uani 1 1 d . . .
C8A C 0.32133(8) -0.30157(7) 0.29642(5) 0.0201(2) Uani 1 1 d . . .
H8A1 H 0.2690 -0.3181 0.3216 0.024 Uiso 1 1 calc R . .
H8A2 H 0.3546 -0.3464 0.2827 0.024 Uiso 1 1 calc R . .
C8B C 0.28723(10) -0.26002(8) 0.23867(7) 0.0313(3) Uani 1 1 d . . .
H8B1 H 0.2540 -0.2156 0.2519 0.047 Uiso 1 1 calc R . .
H8B2 H 0.2472 -0.2925 0.2144 0.047 Uiso 1 1 calc R . .
H8B3 H 0.3386 -0.2453 0.2125 0.047 Uiso 1 1 calc R . .
C9 C 0.35943(7) -0.22240(6) 0.39490(5) 0.01526(19) Uani 1 1 d . . .
C10 C 0.27700(7) -0.22583(6) 0.42850(5) 0.0160(2) Uani 1 1 d . . .
H10 H 0.2291 -0.2522 0.4090 0.019 Uiso 1 1 calc R . .
C11 C 0.25872(7) -0.19514(6) 0.48626(5) 0.0153(2) Uani 1 1 d . . .
C12 C 0.16866(7) -0.18742(6) 0.51289(5) 0.0159(2) Uani 1 1 d . . .
C12A C 0.08374(7) -0.21572(6) 0.48320(5) 0.0189(2) Uani 1 1 d . . .
H12A H 0.0354 -0.2169 0.5152 0.023 Uiso 1 1 calc R . .
H12B H 0.0938 -0.2673 0.4686 0.023 Uiso 1 1 calc R . .
C12B C 0.05234(9) -0.16835(9) 0.42776(7) 0.0319(3) Uani 1 1 d . . .
H12C H 0.0393 -0.1178 0.4423 0.048 Uiso 1 1 calc R . .
H12D H -0.0023 -0.1902 0.4096 0.048 Uiso 1 1 calc R . .
H12E H 0.0999 -0.1667 0.3959 0.048 Uiso 1 1 calc R . .
C13 C 0.17856(7) -0.14556(6) 0.56585(5) 0.0163(2) Uani 1 1 d . . .
C13A C 0.10649(8) -0.11752(7) 0.60905(6) 0.0214(2) Uani 1 1 d . . .
H13A H 0.0935 -0.0654 0.5994 0.032 Uiso 1 1 calc R . .
H13B H 0.1272 -0.1216 0.6526 0.032 Uiso 1 1 calc R . .
H13C H 0.0517 -0.1472 0.6035 0.032 Uiso 1 1 calc R . .
C14 C 0.27545(7) -0.13111(6) 0.57184(5) 0.0155(2) Uani 1 1 d . . .
C15 C 0.31494(7) -0.08884(6) 0.62245(5) 0.0167(2) Uani 1 1 d . . .
H15 H 0.2749 -0.0611 0.6482 0.020 Uiso 1 1 calc R . .
C16 C 0.40395(7) -0.08521(6) 0.63649(5) 0.0155(2) Uani 1 1 d . . .
C17 C 0.44787(7) -0.04196(6) 0.68677(5) 0.0163(2) Uani 1 1 d . . .
C17A C 0.39163(8) 0.00757(7) 0.72805(6) 0.0220(2) Uani 1 1 d . . .
H17A H 0.3595 0.0432 0.7006 0.026 Uiso 1 1 calc R . .
H17B H 0.3453 -0.0237 0.7486 0.026 Uiso 1 1 calc R . .
C17B C 0.43879(10) 0.05129(10) 0.77833(8) 0.0416(4) Uani 1 1 d . . .
H17C H 0.4662 0.0171 0.8086 0.062 Uiso 1 1 calc R . .
H17D H 0.3951 0.0832 0.7999 0.062 Uiso 1 1 calc R . .
H17E H 0.4858 0.0822 0.7593 0.062 Uiso 1 1 calc R . .
C18 C 0.53767(8) -0.05632(6) 0.68482(5) 0.0166(2) Uani 1 1 d . . .
C18A C 0.61725(8) -0.02724(6) 0.72055(5) 0.0196(2) Uani 1 1 d . . .
H18A H 0.6644 -0.0661 0.7222 0.024 Uiso 1 1 calc R . .
H18B H 0.5986 -0.0161 0.7641 0.024 Uiso 1 1 calc R . .
C18B C 0.65704(8) 0.04321(7) 0.69079(6) 0.0233(2) Uani 1 1 d . . .
H18C H 0.6703 0.0338 0.6464 0.035 Uiso 1 1 calc R . .
H18D H 0.7127 0.0568 0.7127 0.035 Uiso 1 1 calc R . .
H18E H 0.6134 0.0839 0.6942 0.035 Uiso 1 1 calc R . .
C19 C 0.55388(7) -0.11137(6) 0.63341(5) 0.0170(2) Uani 1 1 d . . .
H1 H 0.5135(13) -0.0585(10) 0.4599(9) 0.039(5) Uiso 1 1 d . . .
H2 H 0.4326(10) -0.1588(9) 0.4510(7) 0.023(4) Uiso 1 1 d . . .
H4 H 0.4618(11) -0.1526(9) 0.5741(8) 0.030(4) Uiso 1 1 d . . .

loop_
_atom_site_aniso_label
_atom_site_aniso_U_11
_atom_site_aniso_U_22
_atom_site_aniso_U_33
_atom_site_aniso_U_23
_atom_site_aniso_U_13
_atom_site_aniso_U_12
O1 0.0188(4) 0.0172(4) 0.0197(4) -0.0033(3) -0.0013(3) 0.0015(3)
N1 0.0133(4) 0.0170(4) 0.0168(4) -0.0025(3) -0.0001(3) 0.0003(3)
C1 0.0152(4) 0.0153(5) 0.0160(5) 0.0018(4) -0.0011(4) -0.0002(4)
O2 0.0177(4) 0.0239(4) 0.0261(4) -0.0034(3) -0.0003(3) 0.0044(3)
N2 0.0139(4) 0.0163(4) 0.0140(4) -0.0020(3) 0.0000(3) -0.0009(3)
C2 0.0137(5) 0.0170(5) 0.0194(5) 0.0014(4) -0.0013(4) 0.0002(4)
C2A 0.0170(5) 0.0216(5) 0.0279(6) -0.0010(4) -0.0041(4) -0.0023(4)
C2B 0.0291(7) 0.0339(7) 0.0350(7) 0.0067(6) -0.0115(6) -0.0041(5)
N3 0.0155(4) 0.0160(4) 0.0156(4) -0.0004(3) 0.0001(3) -0.0012(3)
C3 0.0131(4) 0.0171(5) 0.0175(5) 0.0024(4) 0.0005(4) 0.0000(4)
C3A 0.0139(5) 0.0203(5) 0.0207(5) 0.0005(4) 0.0016(4) 0.0014(4)
C3B 0.0250(6) 0.0265(6) 0.0253(6) 0.0037(5) 0.0081(5) 0.0019(5)
C4 0.0131(4) 0.0157(5) 0.0162(5) 0.0015(4) 0.0010(4) 0.0005(4)
N4 0.0158(4) 0.0192(4) 0.0173(4) -0.0051(3) -0.0004(3) 0.0007(3)
C5 0.0149(5) 0.0170(5) 0.0162(5) -0.0005(4) 0.0015(4) 0.0012(4)
C6 0.0149(5) 0.0153(5) 0.0155(5) -0.0004(4) 0.0009(4) 0.0010(4)
C7 0.0171(5) 0.0151(5) 0.0161(5) -0.0012(4) 0.0009(4) 0.0009(4)
C7A 0.0218(5) 0.0240(5) 0.0191(5) -0.0051(4) 0.0030(4) -0.0004(4)
C8 0.0177(5) 0.0147(5) 0.0159(5) -0.0011(4) -0.0008(4) -0.0006(4)
C8A 0.0211(5) 0.0206(5) 0.0187(5) -0.0048(4) -0.0005(4) -0.0041(4)
C8B 0.0295(7) 0.0358(7) 0.0286(6) -0.0015(5) -0.0102(5) -0.0030(5)
C9 0.0150(5) 0.0149(4) 0.0159(5) -0.0005(4) -0.0006(4) -0.0010(4)
C10 0.0146(4) 0.0158(5) 0.0176(5) 0.0002(4) -0.0006(4) -0.0018(4)
C11 0.0137(4) 0.0152(4) 0.0169(5) 0.0010(4) 0.0002(4) -0.0013(4)
C12 0.0136(4) 0.0159(5) 0.0182(5) 0.0022(4) 0.0007(4) -0.0016(4)
C12A 0.0146(5) 0.0227(5) 0.0193(5) 0.0004(4) -0.0001(4) -0.0035(4)
C12B 0.0206(6) 0.0448(8) 0.0303(7) 0.0107(6) -0.0056(5) -0.0005(5)
C13 0.0137(4) 0.0169(5) 0.0182(5) 0.0008(4) 0.0015(4) -0.0010(4)
C13A 0.0176(5) 0.0237(5) 0.0229(5) -0.0042(4) 0.0046(4) -0.0024(4)
C14 0.0155(5) 0.0145(4) 0.0165(5) 0.0006(4) 0.0003(4) -0.0007(4)
C15 0.0171(5) 0.0170(5) 0.0159(5) -0.0016(4) 0.0015(4) -0.0002(4)
C16 0.0172(5) 0.0146(5) 0.0148(4) -0.0003(4) 0.0010(4) -0.0002(4)
C17 0.0189(5) 0.0158(5) 0.0140(5) -0.0013(4) -0.0009(4) -0.0005(4)
C17A 0.0234(5) 0.0224(5) 0.0202(5) -0.0056(4) 0.0009(4) 0.0022(4)
C17B 0.0309(7) 0.0552(10) 0.0387(8) -0.0269(7) 0.0050(6) -0.0039(7)
C18 0.0196(5) 0.0148(5) 0.0154(5) 0.0007(4) -0.0022(4) 0.0005(4)
C18A 0.0200(5) 0.0197(5) 0.0192(5) -0.0005(4) -0.0051(4) 0.0013(4)
C18B 0.0228(5) 0.0256(6) 0.0216(5) -0.0002(4) -0.0046(4) -0.0036(4)
C19 0.0176(5) 0.0162(5) 0.0171(5) 0.0010(4) -0.0009(4) 0.0008(4)

loop_
_atom_type_symbol
_atom_type_description
_atom_type_scat_dispersion_real
_atom_type_scat_dispersion_imag
_atom_type_scat_source
C C 0.0033 0.0016 'International Tables Vol C Tables 4.2.6.8 and 6.1.1.4'
H H 0.0000 0.0000 'International Tables Vol C Tables 4.2.6.8 and 6.1.1.4'
N N 0.0061 0.0033 'International Tables Vol C Tables 4.2.6.8 and 6.1.1.4'
O O 0.0106 0.0060 'International Tables Vol C Tables 4.2.6.8 and 6.1.1.4'

loop_
_citation_id
_citation_doi
_citation_year
1 10.1142/S1088424603000744 2003

loop_
_geom_angle_atom_site_label_1
_geom_angle_atom_site_label_2
_geom_angle_atom_site_label_3
_geom_angle
_geom_angle_site_symmetry_1
_geom_angle_site_symmetry_3
_geom_angle_publ_flag
C1 N1 C4 109.66(9) . . ?
O1 C1 N1 125.07(10) . . ?
O1 C1 C2 127.59(10) . . ?
N1 C1 C2 107.34(9) . . ?
C6 N2 C9 109.99(9) . . ?
C3 C2 C1 107.64(9) . . ?
C3 C2 C2A 129.78(10) . . ?
C1 C2 C2A 122.58(10) . . ?
C2 C2A C2B 113.29(10) . . ?
C14 N3 C11 105.00(9) . . ?
C2 C3 C4 108.49(9) . . ?
C2 C3 C3A 127.08(10) . . ?
C4 C3 C3A 124.43(10) . . ?
C3 C3A C3B 111.78(9) . . ?
C5 C4 N1 126.84(10) . . ?
C5 C4 C3 126.36(10) . . ?
N1 C4 C3 106.76(9) . . ?
C19 N4 C16 110.69(9) . . ?
C4 C5 C6 128.71(10) . . ?
N2 C6 C7 107.44(9) . . ?
N2 C6 C5 124.83(10) . . ?
C7 C6 C5 127.26(10) . . ?
C8 C7 C6 107.67(9) . . ?
C8 C7 C7A 125.93(10) . . ?
C6 C7 C7A 126.40(10) . . ?
C7 C8 C9 107.20(9) . . ?
C7 C8 C8A 126.31(10) . . ?
C9 C8 C8A 126.50(10) . . ?
C8 C8A C8B 112.91(10) . . ?
N2 C9 C8 107.69(9) . . ?
N2 C9 C10 123.34(9) . . ?
C8 C9 C10 128.97(10) . . ?
C11 C10 C9 127.16(10) . . ?
C10 C11 N3 124.63(10) . . ?
C10 C11 C12 124.53(10) . . ?
N3 C11 C12 110.59(9) . . ?
C13 C12 C11 106.02(9) . . ?
C13 C12 C12A 128.83(10) . . ?
C11 C12 C12A 124.98(10) . . ?
C12 C12A C12B 113.12(10) . . ?
C12 C13 C14 105.99(9) . . ?
C12 C13 C13A 128.13(10) . . ?
C14 C13 C13A 125.87(10) . . ?
N3 C14 C15 123.87(10) . . ?
N3 C14 C13 112.33(9) . . ?
C15 C14 C13 123.80(10) . . ?
C16 C15 C14 125.84(10) . . ?
C15 C16 N4 124.98(10) . . ?
C15 C16 C17 128.00(10) . . ?
N4 C16 C17 107.00(9) . . ?
C18 C17 C16 108.08(9) . . ?
C18 C17 C17A 132.43(10) . . ?
C16 C17 C17A 119.48(10) . . ?
C17B C17A C17 117.98(11) . . ?
C17 C18 C19 107.82(9) . . ?
C17 C18 C18A 133.67(10) . . ?
C19 C18 C18A 118.46(10) . . ?
C18 C18A C18B 112.40(9) . . ?
O2 C19 N4 126.20(10) . . ?
O2 C19 C18 127.42(10) . . ?
N4 C19 C18 106.35(9) . . ?

loop_
_geom_bond_atom_site_label_1
_geom_bond_atom_site_label_2
_geom_bond_distance
_geom_bond_site_symmetry_2
_geom_bond_publ_flag
O1 C1 1.2335(13) . ?
N1 C1 1.3782(14) . ?
N1 C4 1.3985(14) . ?
C1 C2 1.4768(15) . ?
O2 C19 1.2213(14) . ?
N2 C6 1.3713(13) . ?
N2 C9 1.3768(13) . ?
C2 C3 1.3574(15) . ?
C2 C2A 1.4974(15) . ?
C2A C2B 1.5138(18) . ?
N3 C14 1.3354(14) . ?
N3 C11 1.4011(13) . ?
C3 C4 1.4661(14) . ?
C3 C3A 1.5013(15) . ?
C3A C3B 1.5281(16) . ?
C4 C5 1.3581(15) . ?
N4 C19 1.3785(14) . ?
N4 C16 1.3854(14) . ?
C5 C6 1.4363(15) . ?
C6 C7 1.4126(15) . ?
C7 C8 1.4053(15) . ?
C7 C7A 1.4987(15) . ?
C8 C9 1.4103(15) . ?
C8 C8A 1.4994(15) . ?
C8A C8B 1.5261(18) . ?
C9 C10 1.4179(15) . ?
C10 C11 1.3761(15) . ?
C11 C12 1.4575(15) . ?
C12 C13 1.3647(15) . ?
C12 C12A 1.4984(15) . ?
C12A C12B 1.5294(17) . ?
C13 C14 1.4656(15) . ?
C13 C13A 1.4982(15) . ?
C14 C15 1.4437(15) . ?
C15 C16 1.3549(15) . ?
C16 C17 1.4758(15) . ?
C17 C18 1.3571(15) . ?
C17 C17A 1.5046(15) . ?
C17A C17B 1.5019(18) . ?
C18 C19 1.4963(15) . ?
C18 C18A 1.4986(15) . ?
C18A C18B 1.5353(17) . ?
